data_4113187
loop_
_publ_author_name
'Matthew D. LoCoco'
'Xingwang Zhang'
'Richard F. Jordan'

_publ_section_title
;
 Chelate-Controlled Synthesis of Racemic ansa-Zirconocenes
;
_journal_name_full 'Journal of the American Chemical Society'
_journal_page_first 15231
_journal_page_last 15244
_journal_paper_doi 10.1021/ja046629+
_journal_volume 126
_journal_year 2004
_chemical_formula_moiety 'C36 H44 Cl4 N4 O2 Zr2, C H2 Cl2'
_chemical_formula_sum 'C37 H46 Cl6 N4 O2 Zr2'
_chemical_formula_weight 973.92
_chemical_name_systematic
; 
 ? 
;
_space_group_IT_number 14
_symmetry_cell_setting monoclinic
_symmetry_space_group_name_Hall '-P 2ybc'
_symmetry_space_group_name_H-M 'P 1 21/c 1'
_atom_sites_solution_hydrogens geom
_atom_sites_solution_primary direct
_atom_sites_solution_secondary difmap
_audit_creation_method SHELXL-97
_cell_angle_alpha 90.00
_cell_angle_beta 105.8070(10)
_cell_angle_gamma 90.00
_cell_formula_units_Z 8
_cell_length_a 15.6127(8)
_cell_length_b 23.0208(11)
_cell_length_c 24.1039(12)
_cell_measurement_temperature 173(2)
_cell_volume 8335.7(7)
_computing_cell_refinement 'Bruker SMART'
_computing_data_collection 'Bruker SMART'
_computing_data_reduction 'Bruker SHELXTL'
_computing_molecular_graphics 'Bruker SHELXTL'
_computing_publication_material 'Bruker SHELXTL'
_computing_structure_refinement 'SHELXL-97 (Sheldrick, 1997)'
_computing_structure_solution 'SHELXS-97 (Sheldrick, 1990)'
_diffrn_ambient_temperature 173(2)
_diffrn_measured_fraction_theta_full 'ACTA 50'
_diffrn_measured_fraction_theta_max 0.946
_diffrn_measurement_device_type 'CCD area detector'
_diffrn_measurement_method 'phi and omega scans'
_diffrn_radiation_monochromator graphite
_diffrn_radiation_source 'fine-focus sealed tube'
_diffrn_radiation_type MoK\a
_diffrn_radiation_wavelength 0.71073
_diffrn_reflns_av_R_equivalents 0.0000
_diffrn_reflns_av_sigmaI/netI 0.0447
_diffrn_reflns_limit_h_max 20
_diffrn_reflns_limit_h_min -19
_diffrn_reflns_limit_k_max 30
_diffrn_reflns_limit_k_min 0
_diffrn_reflns_limit_l_max 32
_diffrn_reflns_limit_l_min 0
_diffrn_reflns_number 19564
_diffrn_reflns_theta_full 'ACTA 50'
_diffrn_reflns_theta_max 28.28
_diffrn_reflns_theta_min 1.97
_exptl_absorpt_coefficient_mu 0.922
_exptl_absorpt_correction_T_max 0.8159
_exptl_absorpt_correction_T_min 0.6981
_exptl_absorpt_correction_type empirical
_exptl_absorpt_process_details
; 
Blessing,R. H. Acta Cryst. 1995, A51, 33-38 
;
_exptl_crystal_colour yellow
_exptl_crystal_density_diffrn 1.552
_exptl_crystal_description block
_exptl_crystal_F_000 3952
_exptl_crystal_size_max 0.42
_exptl_crystal_size_mid 0.32
_exptl_crystal_size_min 0.23
_refine_diff_density_max 1.002
_refine_diff_density_min -0.997
_refine_diff_density_rms 0.074
_refine_ls_extinction_method none
_refine_ls_goodness_of_fit_ref 1.007
_refine_ls_hydrogen_treatment mixed
_refine_ls_matrix_type full
_refine_ls_number_parameters 919
_refine_ls_number_reflns 19568
_refine_ls_number_restraints 0
_refine_ls_restrained_S_all 1.007
_refine_ls_R_factor_all 0.0655
_refine_ls_R_factor_gt 0.0349
_refine_ls_shift/su_max 0.004
_refine_ls_shift/su_mean 0.000
_refine_ls_structure_factor_coef Fsqd
_refine_ls_weighting_details 'calc w=1/[\s^2^(Fo^2^)+(0.0427P)^2^+1.3666P] where P=(Fo^2^+2Fc^2^)/3'
_refine_ls_weighting_scheme calc
_refine_ls_wR_factor_gt 0.0796
_refine_ls_wR_factor_ref 0.0901
_reflns_number_gt 13496
_reflns_number_total 19564
_reflns_threshold_expression >2sigma(I)
_cod_data_source_file ja0466292Bsi20040908_120726.cif
_cod_data_source_block jor06tm
_cod_database_code 4113187

loop_
_symmetry_equiv_pos_as_xyz
'x, y, z'
'-x, y+1/2, -z+1/2'
'-x, -y, -z'
'x, -y-1/2, z-1/2'

loop_
_atom_site_label
_atom_site_type_symbol
_atom_site_fract_x
_atom_site_fract_y
_atom_site_fract_z
_atom_site_U_iso_or_equiv
_atom_site_adp_type
_atom_site_occupancy
_atom_site_symmetry_multiplicity
_atom_site_calc_flag
_atom_site_refinement_flags
Zr1 Zr 0.632789(17) 0.924691(10) 0.211557(11) 0.02446(6) Uani 1 1 d .
Zr2 Zr 0.894744(17) 0.927445(10) 0.301926(11) 0.02430(6) Uani 1 1 d .
Cl1 Cl 0.76101(4) 0.99734(3) 0.25927(3) 0.02968(14) Uani 1 1 d .
Cl2 Cl 0.76631(4) 0.85304(2) 0.25541(3) 0.02864(13) Uani 1 1 d .
Cl3 Cl 0.53522(5) 0.84050(3) 0.18819(3) 0.03522(16) Uani 1 1 d .
Cl4 Cl 0.99609(5) 0.84516(3) 0.32009(3) 0.03557(16) Uani 1 1 d .
Cl5 Cl 0.58503(9) 0.66114(6) 0.05336(7) 0.1155(5) Uani 1 1 d .
Cl6 Cl 0.68544(7) 0.70227(5) 0.16701(6) 0.0938(4) Uani 1 1 d .
O1 O 0.61580(12) 0.92443(7) 0.30267(8) 0.0307(4) Uani 1 1 d .
O2 O 0.91003(12) 0.93527(7) 0.21078(8) 0.0308(4) Uani 1 1 d .
N1 N 0.64729(14) 0.94383(9) 0.13058(9) 0.0293(5) Uani 1 1 d .
N2 N 0.54711(14) 0.99353(9) 0.19118(10) 0.0313(5) Uani 1 1 d .
N3 N 0.97809(14) 0.99743(9) 0.32479(10) 0.0291(5) Uani 1 1 d .
N4 N 0.88101(15) 0.94178(9) 0.38390(9) 0.0284(5) Uani 1 1 d .
C1 C 0.61302(19) 1.00186(11) 0.10930(12) 0.0355(7) Uani 1 1 d .
H1A H 0.5657 0.9974 0.0727 0.043 Uiso 1 1 calc R
H1B H 0.6618 1.0249 0.1012 0.043 Uiso 1 1 calc R
C2 C 0.5757(2) 1.03444(11) 0.15255(13) 0.0380(7) Uani 1 1 d .
H2A H 0.6218 1.0608 0.1757 0.046 Uiso 1 1 calc R
H2B H 0.5243 1.0584 0.1316 0.046 Uiso 1 1 calc R
C3 C 0.67939(17) 0.91000(11) 0.09176(11) 0.0299(6) Uani 1 1 d .
C4 C 0.69457(18) 0.85056(11) 0.10205(12) 0.0334(6) Uani 1 1 d .
H4A H 0.6827 0.8335 0.1351 0.040 Uiso 1 1 calc R
C5 C 0.7262(2) 0.81658(13) 0.06548(13) 0.0409(7) Uani 1 1 d .
H5A H 0.7365 0.7764 0.0738 0.049 Uiso 1 1 calc R
C6 C 0.7434(2) 0.83955(14) 0.01650(14) 0.0536(9) Uani 1 1 d .
H6A H 0.7656 0.8157 -0.0086 0.064 Uiso 1 1 calc R
C7 C 0.7275(2) 0.89752(15) 0.00522(14) 0.0567(9) Uani 1 1 d .
H7A H 0.7383 0.9138 -0.0285 0.068 Uiso 1 1 calc R
C8 C 0.6960(2) 0.93299(13) 0.04175(13) 0.0411(7) Uani 1 1 d .
H8A H 0.6855 0.9730 0.0329 0.049 Uiso 1 1 calc R
C9 C 0.48679(18) 1.01523(11) 0.22030(13) 0.0336(6) Uani 1 1 d .
C10 C 0.43682(18) 0.97604(12) 0.24291(13) 0.0368(7) Uani 1 1 d .
H10A H 0.4405 0.9357 0.2358 0.044 Uiso 1 1 calc R
C11 C 0.3824(2) 0.99513(13) 0.27536(14) 0.0448(8) Uani 1 1 d .
H11A H 0.3496 0.9678 0.2908 0.054 Uiso 1 1 calc R
C12 C 0.3750(2) 1.05393(14) 0.28582(15) 0.0530(9) Uani 1 1 d .
H12A H 0.3388 1.0671 0.3092 0.064 Uiso 1 1 calc R
C13 C 0.4213(2) 1.09291(14) 0.26155(16) 0.0579(10) Uani 1 1 d .
H13A H 0.4149 1.1334 0.2670 0.069 Uiso 1 1 calc R
C14 C 0.4771(2) 1.07416(12) 0.22942(15) 0.0485(8) Uani 1 1 d .
H14A H 0.5089 1.1017 0.2135 0.058 Uiso 1 1 calc R
C15 C 0.9482(2) 1.03564(11) 0.36523(13) 0.0374(7) Uani 1 1 d .
H15A H 0.9023 1.0628 0.3431 0.045 Uiso 1 1 calc R
H15B H 0.9992 1.0589 0.3877 0.045 Uiso 1 1 calc R
C16 C 0.90987(19) 1.00023(11) 0.40637(12) 0.0343(6) Uani 1 1 d .
H16A H 0.9555 0.9965 0.4438 0.041 Uiso 1 1 calc R
H16B H 0.8584 1.0213 0.4132 0.041 Uiso 1 1 calc R
C17 C 1.03944(18) 1.02123(11) 0.29786(12) 0.0317(6) Uani 1 1 d .
C18 C 1.0500(2) 1.08104(12) 0.29233(14) 0.0417(7) Uani 1 1 d .
H18A H 1.0176 1.1074 0.3093 0.050 Uiso 1 1 calc R
C19 C 1.1077(2) 1.10223(13) 0.26224(15) 0.0515(9) Uani 1 1 d .
H19A H 1.1146 1.1430 0.2591 0.062 Uiso 1 1 calc R
C20 C 1.1548(2) 1.06512(14) 0.23690(15) 0.0514(9) Uani 1 1 d .
H20A H 1.1923 1.0799 0.2151 0.062 Uiso 1 1 calc R
C21 C 1.1466(2) 1.00576(13) 0.24372(14) 0.0442(8) Uani 1 1 d .
H21A H 1.1801 0.9797 0.2273 0.053 Uiso 1 1 calc R
C22 C 1.09061(18) 0.98410(12) 0.27403(13) 0.0361(7) Uani 1 1 d .
H22A H 1.0867 0.9433 0.2788 0.043 Uiso 1 1 calc R
C23 C 0.85099(18) 0.90578(11) 0.42198(11) 0.0302(6) Uani 1 1 d .
C24 C 0.83991(19) 0.84629(12) 0.41009(12) 0.0348(6) Uani 1 1 d .
H24A H 0.8529 0.8311 0.3767 0.042 Uiso 1 1 calc R
C25 C 0.8104(2) 0.80923(12) 0.44617(13) 0.0407(7) Uani 1 1 d .
H25A H 0.8030 0.7690 0.4372 0.049 Uiso 1 1 calc R
C26 C 0.7916(2) 0.83050(14) 0.49516(14) 0.0461(8) Uani 1 1 d .
H26A H 0.7712 0.8051 0.5199 0.055 Uiso 1 1 calc R
C27 C 0.8027(2) 0.88850(14) 0.50778(13) 0.0470(8) Uani 1 1 d .
H27A H 0.7905 0.9031 0.5417 0.056 Uiso 1 1 calc R
C28 C 0.8315(2) 0.92614(12) 0.47180(12) 0.0375(7) Uani 1 1 d .
H28A H 0.8381 0.9663 0.4811 0.045 Uiso 1 1 calc R
C29 C 0.5902(2) 0.87255(13) 0.32994(13) 0.0440(8) Uani 1 1 d .
H29A H 0.6325 0.8404 0.3303 0.053 Uiso 1 1 calc R
H29B H 0.5297 0.8596 0.3086 0.053 Uiso 1 1 calc R
C30 C 0.5922(2) 0.88947(16) 0.38982(14) 0.0573(9) Uani 1 1 d .
H30A H 0.6488 0.8772 0.4173 0.069 Uiso 1 1 calc R
H30B H 0.5420 0.8716 0.4014 0.069 Uiso 1 1 calc R
C31 C 0.5841(2) 0.95485(16) 0.38808(14) 0.0533(9) Uani 1 1 d .
H31A H 0.5209 0.9670 0.3757 0.064 Uiso 1 1 calc R
H31B H 0.6126 0.9720 0.4263 0.064 Uiso 1 1 calc R
C32 C 0.6324(2) 0.97253(12) 0.34435(13) 0.0414(7) Uani 1 1 d .
H32A H 0.6085 1.0095 0.3254 0.050 Uiso 1 1 calc R
H32B H 0.6970 0.9772 0.3628 0.050 Uiso 1 1 calc R
C33 C 0.9370(2) 0.88742(13) 0.17912(13) 0.0454(8) Uani 1 1 d .
H33A H 0.8941 0.8549 0.1743 0.055 Uiso 1 1 calc R
H33B H 0.9967 0.8730 0.2003 0.055 Uiso 1 1 calc R
C34 C 0.9388(3) 0.91071(18) 0.12200(16) 0.0704(12) Uani 1 1 d .
H34A H 0.8854 0.8980 0.0917 0.084 Uiso 1 1 calc R
H34B H 0.9926 0.8972 0.1116 0.084 Uiso 1 1 calc R
C35 C 0.9398(2) 0.97580(16) 0.12840(14) 0.0545(9) Uani 1 1 d .
H35A H 1.0015 0.9906 0.1419 0.065 Uiso 1 1 calc R
H35B H 0.9097 0.9948 0.0914 0.065 Uiso 1 1 calc R
C36 C 0.8898(2) 0.98637(12) 0.17275(12) 0.0386(7) Uani 1 1 d .
H36A H 0.9105 1.0225 0.1946 0.046 Uiso 1 1 calc R
H36B H 0.8250 0.9894 0.1543 0.046 Uiso 1 1 calc R
C37 C 0.5828(3) 0.70026(18) 0.11488(18) 0.0750(12) Uani 1 1 d .
H37A H 0.5381 0.6826 0.1320 0.090 Uiso 1 1 calc R
H37B H 0.5636 0.7405 0.1035 0.090 Uiso 1 1 calc R
Zr3 Zr 0.768361(18) 1.194002(11) 0.439256(11) 0.02935(7) Uani 1 1 d .
Zr4 Zr 0.706220(18) 1.316618(11) 0.548810(11) 0.03058(7) Uani 1 1 d .
Cl1A Cl 0.63082(4) 1.24308(3) 0.46572(3) 0.03523(16) Uani 1 1 d .
Cl2A Cl 0.84318(4) 1.27027(3) 0.52025(3) 0.03440(15) Uani 1 1 d .
Cl3A Cl 0.66181(5) 1.14763(3) 0.35959(3) 0.04517(19) Uani 1 1 d .
Cl4A Cl 0.81303(5) 1.36122(3) 0.63012(3) 0.04609(19) Uani 1 1 d .
Cl5A Cl 0.93857(10) 1.64701(7) 0.43988(8) 0.1332(6) Uani 1 1 d .
Cl6A Cl 0.84150(9) 1.70736(5) 0.33450(6) 0.0978(4) Uani 1 1 d .
O1A O 0.76596(12) 1.27457(8) 0.38446(8) 0.0353(4) Uani 1 1 d .
O2A O 0.70919(12) 1.23412(7) 0.60101(8) 0.0347(4) Uani 1 1 d .
N1A N 0.88975(15) 1.17657(9) 0.42653(9) 0.0326(5) Uani 1 1 d .
N2A N 0.80696(15) 1.12659(9) 0.49765(9) 0.0313(5) Uani 1 1 d .
N3A N 0.66874(15) 1.38548(9) 0.49240(10) 0.0327(5) Uani 1 1 d .
N4A N 0.58521(16) 1.33448(9) 0.56292(10) 0.0345(5) Uani 1 1 d .
C1A C 0.95176(19) 1.15733(12) 0.48162(12) 0.0360(6) Uani 1 1 d .
H1AA H 0.9754 1.1917 0.5056 0.043 Uiso 1 1 calc R
H1AB H 1.0025 1.1364 0.4737 0.043 Uiso 1 1 calc R
C2A C 0.90423(18) 1.11731(11) 0.51450(12) 0.0332(6) Uani 1 1 d .
H2AA H 0.9169 1.0764 0.5069 0.040 Uiso 1 1 calc R
H2AB H 0.9280 1.1244 0.5564 0.040 Uiso 1 1 calc R
C3A C 0.9284(2) 1.19329(11) 0.38215(12) 0.0348(7) Uani 1 1 d .
C4A C 0.8763(2) 1.19035(12) 0.32505(12) 0.0397(7) Uani 1 1 d .
H4AA H 0.8175 1.1753 0.3166 0.048 Uiso 1 1 calc R
C5A C 0.9101(3) 1.20937(13) 0.28070(14) 0.0497(9) Uani 1 1 d .
H5AA H 0.8739 1.2074 0.2421 0.060 Uiso 1 1 calc R
C6A C 0.9947(3) 1.23092(13) 0.29150(16) 0.0572(10) Uani 1 1 d .
H6AA H 1.0168 1.2445 0.2608 0.069 Uiso 1 1 calc R
C7A C 1.0476(2) 1.23262(13) 0.34764(16) 0.0540(9) Uani 1 1 d .
H7AA H 1.1069 1.2466 0.3555 0.065 Uiso 1 1 calc R
C8A C 1.0149(2) 1.21414(12) 0.39268(14) 0.0437(7) Uani 1 1 d .
H8AA H 1.0521 1.2157 0.4311 0.052 Uiso 1 1 calc R
C9A C 0.75723(19) 1.08708(11) 0.52098(12) 0.0327(6) Uani 1 1 d .
C10A C 0.7960(2) 1.04970(12) 0.56721(12) 0.0404(7) Uani 1 1 d .
H10B H 0.8585 1.0504 0.5841 0.049 Uiso 1 1 calc R
C11A C 0.7430(2) 1.01175(14) 0.58828(14) 0.0514(9) Uani 1 1 d .
H11B H 0.7703 0.9864 0.6192 0.062 Uiso 1 1 calc R
C12A C 0.6520(2) 1.00999(13) 0.56536(14) 0.0471(8) Uani 1 1 d .
H12B H 0.6166 0.9841 0.5804 0.057 Uiso 1 1 calc R
C13A C 0.6133(2) 1.04646(12) 0.52019(13) 0.0435(7) Uani 1 1 d .
H13B H 0.5506 1.0460 0.5042 0.052 Uiso 1 1 calc R
C14A C 0.6650(2) 1.08385(11) 0.49793(13) 0.0389(7) Uani 1 1 d .
H14B H 0.6370 1.1079 0.4662 0.047 Uiso 1 1 calc R
C15A C 0.57257(19) 1.39612(12) 0.47684(12) 0.0376(7) Uani 1 1 d .
H15C H 0.5475 1.3890 0.4350 0.045 Uiso 1 1 calc R
H15D H 0.5619 1.4374 0.4843 0.045 Uiso 1 1 calc R
C16A C 0.5243(2) 1.35802(13) 0.51008(13) 0.0419(7) Uani 1 1 d .
H16C H 0.4773 1.3811 0.5204 0.050 Uiso 1 1 calc R
H16D H 0.4950 1.3255 0.4852 0.050 Uiso 1 1 calc R
C17A C 0.7184(2) 1.42268(11) 0.46672(12) 0.0350(7) Uani 1 1 d .
C18A C 0.6810(2) 1.45625(13) 0.41756(13) 0.0441(7) Uani 1 1 d .
H18B H 0.6185 1.4551 0.4005 0.053 Uiso 1 1 calc R
C19A C 0.7339(3) 1.49117(14) 0.39347(15) 0.0555(9) Uani 1 1 d .
H19B H 0.7070 1.5133 0.3600 0.067 Uiso 1 1 calc R
C20A C 0.8235(3) 1.49425(14) 0.41687(15) 0.0535(9) Uani 1 1 d .
H20B H 0.8590 1.5179 0.3996 0.064 Uiso 1 1 calc R
C21A C 0.8624(2) 1.46257(13) 0.46597(14) 0.0481(8) Uani 1 1 d .
H21B H 0.9248 1.4649 0.4830 0.058 Uiso 1 1 calc R
C22A C 0.8105(2) 1.42746(12) 0.49035(14) 0.0410(7) Uani 1 1 d .
H22B H 0.8382 1.4060 0.5241 0.049 Uiso 1 1 calc R
C23A C 0.5465(2) 1.31601(11) 0.60669(13) 0.0382(7) Uani 1 1 d .
C24A C 0.4570(2) 1.30072(13) 0.59571(16) 0.0518(9) Uani 1 1 d .
H24B H 0.4184 1.3043 0.5579 0.062 Uiso 1 1 calc R
C25A C 0.4243(3) 1.28017(15) 0.64032(19) 0.0660(11) Uani 1 1 d .
H25B H 0.3632 1.2698 0.6324 0.079 Uiso 1 1 calc R
C26A C 0.4778(3) 1.27453(14) 0.69513(18) 0.0698(13) Uani 1 1 d .
H26B H 0.4546 1.2602 0.7250 0.084 Uiso 1 1 calc R
C27A C 0.5656(3) 1.28994(13) 0.70631(15) 0.0595(11) Uani 1 1 d .
H27B H 0.6034 1.2860 0.7444 0.071 Uiso 1 1 calc R
C28A C 0.6002(2) 1.31109(12) 0.66316(13) 0.0442(8) Uani 1 1 d .
H28B H 0.6610 1.3223 0.6721 0.053 Uiso 1 1 calc R
C29A C 0.6852(3) 1.29939(16) 0.34677(19) 0.0830(15) Uani 1 1 d .
H29C H 0.6488 1.2687 0.3227 0.100 Uiso 1 1 calc R
H29D H 0.6493 1.3181 0.3699 0.100 Uiso 1 1 calc R
C30A C 0.7124(2) 1.34201(19) 0.31068(16) 0.0733(12) Uani 1 1 d .
H30C H 0.6819 1.3794 0.3122 0.088 Uiso 1 1 calc R
H30D H 0.6966 1.3285 0.2702 0.088 Uiso 1 1 calc R
C31A C 0.8124(2) 1.34984(14) 0.33301(14) 0.0525(9) Uani 1 1 d .
H31C H 0.8433 1.3324 0.3062 0.063 Uiso 1 1 calc R
H31D H 0.8283 1.3915 0.3381 0.063 Uiso 1 1 calc R
C32A C 0.8363(2) 1.31856(11) 0.39014(13) 0.0392(7) Uani 1 1 d .
H32C H 0.8955 1.3000 0.3975 0.047 Uiso 1 1 calc R
H32D H 0.8369 1.3457 0.4221 0.047 Uiso 1 1 calc R
C33A C 0.7907(2) 1.20697(15) 0.63547(17) 0.0646(11) Uani 1 1 d .
H33C H 0.8217 1.1865 0.6104 0.078 Uiso 1 1 calc R
H33D H 0.8315 1.2365 0.6584 0.078 Uiso 1 1 calc R
C34A C 0.7626(3) 1.16601(19) 0.67315(17) 0.0749(13) Uani 1 1 d .
H34C H 0.7739 1.1825 0.7124 0.090 Uiso 1 1 calc R
H34D H 0.7965 1.1293 0.6757 0.090 Uiso 1 1 calc R
C35A C 0.6645(3) 1.15450(14) 0.64830(14) 0.0548(9) Uani 1 1 d .
H35C H 0.6535 1.1128 0.6389 0.066 Uiso 1 1 calc R
H35D H 0.6308 1.1660 0.6759 0.066 Uiso 1 1 calc R
C36A C 0.6373(2) 1.19100(11) 0.59456(13) 0.0402(7) Uani 1 1 d .
H36C H 0.6318 1.1669 0.5598 0.048 Uiso 1 1 calc R
H36D H 0.5796 1.2104 0.5915 0.048 Uiso 1 1 calc R
C37A C 0.9454(3) 1.6899(2) 0.3765(2) 0.1002(17) Uani 1 1 d .
H37C H 0.9796 1.7260 0.3895 0.120 Uiso 1 1 calc R
H37D H 0.9774 1.6673 0.3535 0.120 Uiso 1 1 calc R

loop_
_atom_site_aniso_label
_atom_site_aniso_U_11
_atom_site_aniso_U_22
_atom_site_aniso_U_33
_atom_site_aniso_U_23
_atom_site_aniso_U_13
_atom_site_aniso_U_12
Zr1 0.02527(14) 0.02058(12) 0.02753(14) 0.00131(10) 0.00720(11) -0.00045(10)
Zr2 0.02615(14) 0.02078(12) 0.02560(13) -0.00184(10) 0.00643(11) 0.00007(10)
Cl1 0.0281(3) 0.0202(3) 0.0401(4) -0.0009(3) 0.0083(3) -0.0002(2)
Cl2 0.0301(3) 0.0196(3) 0.0340(3) -0.0008(2) 0.0051(3) 0.0000(2)
Cl3 0.0349(4) 0.0293(3) 0.0395(4) -0.0007(3) 0.0069(3) -0.0083(3)
Cl4 0.0349(4) 0.0297(3) 0.0388(4) -0.0016(3) 0.0043(3) 0.0084(3)
Cl5 0.0857(9) 0.1133(10) 0.1534(14) -0.0534(10) 0.0427(9) 0.0031(8)
Cl6 0.0544(6) 0.0906(8) 0.1181(10) 0.0575(7) -0.0074(6) -0.0165(5)
O1 0.0327(11) 0.0297(9) 0.0316(10) -0.0009(8) 0.0118(9) -0.0017(8)
O2 0.0315(11) 0.0314(10) 0.0304(10) 0.0007(8) 0.0101(9) 0.0008(8)
N1 0.0324(13) 0.0238(11) 0.0314(12) 0.0018(9) 0.0081(11) -0.0013(9)
N2 0.0278(13) 0.0239(11) 0.0428(14) 0.0044(10) 0.0107(11) 0.0001(9)
N3 0.0278(12) 0.0242(11) 0.0350(13) -0.0052(9) 0.0083(10) -0.0028(9)
N4 0.0329(13) 0.0237(10) 0.0280(12) -0.0011(9) 0.0073(10) 0.0000(9)
C1 0.0386(17) 0.0294(14) 0.0380(16) 0.0083(12) 0.0097(14) -0.0009(12)
C2 0.0396(17) 0.0234(13) 0.0532(19) 0.0086(12) 0.0163(15) 0.0035(12)
C3 0.0276(15) 0.0330(14) 0.0267(14) -0.0012(11) 0.0036(12) -0.0065(11)
C4 0.0392(17) 0.0321(14) 0.0291(15) -0.0011(11) 0.0097(13) -0.0019(12)
C5 0.0463(19) 0.0384(16) 0.0389(17) -0.0081(13) 0.0131(15) -0.0022(14)
C6 0.070(2) 0.053(2) 0.047(2) -0.0148(16) 0.0311(19) -0.0093(17)
C7 0.077(3) 0.062(2) 0.0411(19) -0.0020(16) 0.034(2) -0.0124(19)
C8 0.0450(19) 0.0435(17) 0.0375(17) 0.0026(13) 0.0160(15) -0.0090(14)
C9 0.0275(15) 0.0282(14) 0.0455(17) 0.0033(12) 0.0104(14) 0.0018(11)
C10 0.0254(15) 0.0312(14) 0.0515(19) 0.0039(13) 0.0070(14) -0.0001(12)
C11 0.0329(17) 0.0454(18) 0.058(2) 0.0098(15) 0.0156(16) -0.0021(14)
C12 0.050(2) 0.0494(19) 0.068(2) 0.0013(17) 0.0305(19) 0.0094(16)
C13 0.066(2) 0.0337(17) 0.086(3) -0.0020(17) 0.041(2) 0.0081(16)
C14 0.048(2) 0.0301(15) 0.076(2) 0.0009(15) 0.0318(19) 0.0011(14)
C15 0.0464(18) 0.0240(13) 0.0451(18) -0.0083(12) 0.0180(15) -0.0060(12)
C16 0.0391(17) 0.0298(14) 0.0329(15) -0.0059(12) 0.0080(14) -0.0002(12)
C17 0.0277(15) 0.0290(14) 0.0364(16) -0.0011(11) 0.0052(13) -0.0040(11)
C18 0.0428(18) 0.0309(15) 0.056(2) -0.0035(13) 0.0214(16) -0.0020(13)
C19 0.054(2) 0.0349(16) 0.071(2) 0.0027(16) 0.0256(19) -0.0065(15)
C20 0.044(2) 0.053(2) 0.064(2) 0.0066(17) 0.0256(18) -0.0052(15)
C21 0.0337(17) 0.0465(18) 0.054(2) -0.0066(15) 0.0150(16) 0.0030(14)
C22 0.0283(16) 0.0317(14) 0.0469(18) -0.0026(13) 0.0077(14) 0.0014(12)
C23 0.0303(15) 0.0316(14) 0.0271(14) 0.0012(11) 0.0050(12) 0.0024(11)
C24 0.0405(17) 0.0342(15) 0.0290(15) 0.0042(12) 0.0084(13) 0.0010(13)
C25 0.0435(19) 0.0347(15) 0.0427(18) 0.0069(13) 0.0095(15) -0.0006(13)
C26 0.048(2) 0.0503(19) 0.0446(19) 0.0162(15) 0.0201(16) 0.0040(15)
C27 0.060(2) 0.0494(19) 0.0386(18) 0.0060(14) 0.0247(17) 0.0095(16)
C28 0.0456(18) 0.0338(15) 0.0359(16) 0.0022(12) 0.0159(15) 0.0064(13)
C29 0.051(2) 0.0434(17) 0.0447(19) 0.0076(14) 0.0248(16) -0.0023(15)
C30 0.059(2) 0.077(3) 0.0406(19) 0.0040(17) 0.0219(18) -0.0126(19)
C31 0.043(2) 0.082(3) 0.0389(19) -0.0131(17) 0.0172(16) 0.0082(18)
C32 0.0424(18) 0.0413(17) 0.0407(18) -0.0132(13) 0.0113(15) 0.0008(14)
C33 0.051(2) 0.0472(18) 0.0447(19) -0.0151(14) 0.0247(17) -0.0019(15)
C34 0.080(3) 0.092(3) 0.045(2) 0.006(2) 0.029(2) 0.031(2)
C35 0.0376(19) 0.089(3) 0.0376(18) 0.0191(17) 0.0120(16) -0.0056(18)
C36 0.0394(18) 0.0397(16) 0.0351(16) 0.0096(13) 0.0076(14) 0.0001(13)
C37 0.047(2) 0.080(3) 0.089(3) 0.008(2) 0.004(2) 0.004(2)
Zr3 0.03119(15) 0.02642(13) 0.02601(14) -0.00072(10) 0.00027(12) 0.00100(11)
Zr4 0.03303(16) 0.02591(13) 0.02864(15) -0.00119(10) 0.00132(12) 0.00168(11)
Cl1A 0.0290(4) 0.0386(4) 0.0331(4) -0.0061(3) -0.0001(3) -0.0008(3)
Cl2A 0.0294(4) 0.0358(3) 0.0330(4) -0.0070(3) -0.0001(3) -0.0007(3)
Cl3A 0.0497(5) 0.0415(4) 0.0346(4) -0.0055(3) -0.0051(4) -0.0075(3)
Cl4A 0.0525(5) 0.0388(4) 0.0373(4) -0.0070(3) -0.0043(4) -0.0046(3)
Cl5A 0.1040(11) 0.1154(11) 0.1741(16) 0.0357(11) 0.0277(11) -0.0257(9)
Cl6A 0.0938(9) 0.0830(8) 0.1084(10) -0.0431(7) 0.0137(8) 0.0154(7)
O1A 0.0355(11) 0.0311(10) 0.0335(11) 0.0042(8) -0.0001(9) 0.0024(8)
O2A 0.0376(11) 0.0277(9) 0.0342(11) 0.0020(8) 0.0017(9) 0.0017(8)
N1A 0.0383(14) 0.0317(12) 0.0250(12) 0.0015(9) 0.0036(11) 0.0045(10)
N2A 0.0340(13) 0.0292(11) 0.0269(12) -0.0018(9) 0.0019(10) 0.0023(10)
N3A 0.0371(14) 0.0280(11) 0.0302(13) -0.0007(9) 0.0043(11) 0.0017(10)
N4A 0.0394(14) 0.0316(12) 0.0298(13) 0.0023(10) 0.0048(11) 0.0046(10)
C1A 0.0337(16) 0.0410(16) 0.0298(15) -0.0003(12) 0.0026(13) 0.0035(13)
C2A 0.0372(17) 0.0328(14) 0.0274(15) 0.0002(11) 0.0050(13) 0.0071(12)
C3A 0.0453(18) 0.0256(13) 0.0329(16) 0.0001(11) 0.0098(14) 0.0077(12)
C4A 0.053(2) 0.0329(15) 0.0323(16) -0.0002(12) 0.0104(15) 0.0108(13)
C5A 0.080(3) 0.0374(17) 0.0337(17) 0.0048(13) 0.0182(18) 0.0162(17)
C6A 0.099(3) 0.0307(16) 0.057(2) 0.0124(15) 0.046(2) 0.0131(18)
C7A 0.065(2) 0.0369(17) 0.070(3) 0.0063(16) 0.035(2) 0.0029(16)
C8A 0.049(2) 0.0392(17) 0.0439(19) 0.0016(14) 0.0142(16) 0.0029(14)
C9A 0.0432(18) 0.0253(13) 0.0286(15) -0.0033(11) 0.0083(14) 0.0021(12)
C10A 0.0491(19) 0.0417(16) 0.0297(16) 0.0036(13) 0.0093(15) 0.0036(14)
C11A 0.072(3) 0.0440(18) 0.0387(19) 0.0103(14) 0.0165(19) 0.0037(17)
C12A 0.064(2) 0.0366(17) 0.0434(19) -0.0034(14) 0.0192(18) -0.0104(15)
C13A 0.048(2) 0.0336(15) 0.0463(19) -0.0115(14) 0.0093(16) -0.0106(14)
C14A 0.050(2) 0.0285(14) 0.0357(17) -0.0010(12) 0.0069(15) -0.0004(13)
C15A 0.0400(18) 0.0393(16) 0.0299(16) 0.0038(12) 0.0033(14) 0.0080(13)
C16A 0.0351(17) 0.0480(18) 0.0393(18) 0.0075(14) 0.0043(15) 0.0083(14)
C17A 0.0483(19) 0.0256(13) 0.0314(15) -0.0055(11) 0.0111(14) 0.0012(12)
C18A 0.054(2) 0.0438(17) 0.0337(17) 0.0007(13) 0.0111(16) -0.0003(15)
C19A 0.075(3) 0.052(2) 0.043(2) 0.0075(16) 0.021(2) -0.0006(18)
C20A 0.073(3) 0.0465(19) 0.048(2) -0.0087(16) 0.029(2) -0.0166(18)
C21A 0.054(2) 0.0379(17) 0.054(2) -0.0143(15) 0.0176(18) -0.0092(15)
C22A 0.0464(19) 0.0319(15) 0.0419(18) -0.0046(13) 0.0070(15) -0.0035(13)
C23A 0.052(2) 0.0243(13) 0.0416(18) -0.0010(12) 0.0176(16) 0.0043(13)
C24A 0.062(2) 0.0442(18) 0.055(2) 0.0017(16) 0.0247(19) -0.0023(16)
C25A 0.082(3) 0.045(2) 0.087(3) -0.003(2) 0.051(3) -0.0102(19)
C26A 0.131(4) 0.0302(17) 0.067(3) -0.0014(17) 0.058(3) -0.006(2)
C27A 0.113(4) 0.0301(16) 0.041(2) -0.0012(14) 0.030(2) 0.0095(19)
C28A 0.068(2) 0.0290(15) 0.0358(17) -0.0042(12) 0.0143(17) 0.0076(14)
C29A 0.056(3) 0.062(2) 0.099(3) 0.041(2) -0.034(2) -0.0068(19)
C30A 0.060(3) 0.106(3) 0.056(2) 0.045(2) 0.020(2) 0.032(2)
C31A 0.070(3) 0.0437(18) 0.046(2) 0.0095(15) 0.0190(19) 0.0012(17)
C32A 0.0428(18) 0.0276(14) 0.0460(18) -0.0003(12) 0.0098(15) -0.0026(13)
C33A 0.056(2) 0.047(2) 0.069(3) 0.0198(18) -0.021(2) -0.0003(17)
C34A 0.060(3) 0.105(3) 0.064(3) 0.047(2) 0.025(2) 0.030(2)
C35A 0.081(3) 0.0394(18) 0.045(2) 0.0074(15) 0.018(2) -0.0014(17)
C36A 0.0488(19) 0.0275(14) 0.0438(18) -0.0022(12) 0.0115(16) -0.0018(13)
C37A 0.057(3) 0.144(5) 0.092(4) -0.028(3) 0.008(3) -0.020(3)

loop_
_atom_type_symbol
_atom_type_description
_atom_type_scat_dispersion_real
_atom_type_scat_dispersion_imag
_atom_type_scat_source
C C 0.0033 0.0016 'International Tables Vol C Tables 4.2.6.8 and 6.1.1.4'
H H 0.0000 0.0000 'International Tables Vol C Tables 4.2.6.8 and 6.1.1.4'
N N 0.0061 0.0033 'International Tables Vol C Tables 4.2.6.8 and 6.1.1.4'
O O 0.0106 0.0060 'International Tables Vol C Tables 4.2.6.8 and 6.1.1.4'
Cl Cl 0.1484 0.1585 'International Tables Vol C Tables 4.2.6.8 and 6.1.1.4'
Zr Zr -2.9673 0.5597 'International Tables Vol C Tables 4.2.6.8 and 6.1.1.4'

loop_
_geom_angle_atom_site_label_1
_geom_angle_atom_site_label_2
_geom_angle_atom_site_label_3
_geom_angle
N2 Zr1 N1 80.86(8)
N2 Zr1 O1 89.61(8)
N1 Zr1 O1 167.87(7)
N2 Zr1 Cl3 103.54(6)
N1 Zr1 Cl3 99.98(6)
O1 Zr1 Cl3 89.49(5)
N2 Zr1 Cl1 88.99(6)
N1 Zr1 Cl1 90.64(6)
O1 Zr1 Cl1 81.64(5)
Cl3 Zr1 Cl1 164.64(2)
N2 Zr1 Cl2 166.57(7)
N1 Zr1 Cl2 103.46(6)
O1 Zr1 Cl2 84.22(5)
Cl3 Zr1 Cl2 88.36(2)
Cl1 Zr1 Cl2 78.34(2)
N3 Zr2 N4 80.88(8)
N3 Zr2 O2 88.37(8)
N4 Zr2 O2 166.31(7)
N3 Zr2 Cl4 103.28(6)
N4 Zr2 Cl4 100.59(6)
O2 Zr2 Cl4 90.07(5)
N3 Zr2 Cl1 90.14(6)
N4 Zr2 Cl1 89.88(6)
O2 Zr2 Cl1 81.64(5)
Cl4 Zr2 Cl1 164.06(2)
N3 Zr2 Cl2 167.42(6)
N4 Zr2 Cl2 104.14(6)
O2 Zr2 Cl2 84.77(5)
Cl4 Zr2 Cl2 87.29(2)
Cl1 Zr2 Cl2 78.45(2)
Zr2 Cl1 Zr1 102.26(2)
Zr1 Cl2 Zr2 100.94(2)
C32 O1 C29 109.0(2)
C32 O1 Zr1 127.63(15)
C29 O1 Zr1 123.32(15)
C33 O2 C36 108.7(2)
C33 O2 Zr2 124.22(16)
C36 O2 Zr2 127.01(15)
C3 N1 C1 115.4(2)
C3 N1 Zr1 131.08(17)
C1 N1 Zr1 113.38(16)
C9 N2 C2 116.5(2)
C9 N2 Zr1 129.53(17)
C2 N2 Zr1 110.81(16)
C17 N3 C15 116.7(2)
C17 N3 Zr2 130.13(17)
C15 N3 Zr2 110.69(16)
C23 N4 C16 114.9(2)
C23 N4 Zr2 131.86(17)
C16 N4 Zr2 113.28(16)
N1 C1 C2 112.2(2)
N2 C2 C1 110.8(2)
C4 C3 C8 117.3(2)
C4 C3 N1 119.7(2)
C8 C3 N1 122.9(2)
C5 C4 C3 121.2(3)
C4 C5 C6 121.3(3)
C7 C6 C5 118.3(3)
C6 C7 C8 121.6(3)
C7 C8 C3 120.3(3)
C14 C9 C10 118.2(3)
C14 C9 N2 122.8(2)
C10 C9 N2 119.0(2)
C11 C10 C9 120.9(3)
C10 C11 C12 120.7(3)
C13 C12 C11 118.6(3)
C12 C13 C14 121.2(3)
C13 C14 C9 120.4(3)
N3 C15 C16 111.1(2)
N4 C16 C15 112.5(2)
C22 C17 C18 117.9(3)
C22 C17 N3 119.3(2)
C18 C17 N3 122.7(2)
C19 C18 C17 120.4(3)
C20 C19 C18 121.0(3)
C19 C20 C21 118.9(3)
C22 C21 C20 120.8(3)
C21 C22 C17 120.9(3)
C28 C23 C24 117.4(2)
C28 C23 N4 123.5(2)
C24 C23 N4 119.1(2)
C25 C24 C23 121.2(3)
C26 C25 C24 120.2(3)
C27 C26 C25 119.5(3)
C26 C27 C28 120.9(3)
C27 C28 C23 120.8(3)
O1 C29 C30 106.5(2)
C29 C30 C31 104.7(3)
C32 C31 C30 103.5(2)
O1 C32 C31 104.2(2)
O2 C33 C34 107.0(3)
C33 C34 C35 105.5(3)
C36 C35 C34 103.9(3)
O2 C36 C35 104.4(2)
Cl5 C37 Cl6 113.5(2)
N1A Zr3 N2A 81.06(9)
N1A Zr3 O1A 86.68(8)
N2A Zr3 O1A 164.28(8)
N1A Zr3 Cl3A 105.06(7)
N2A Zr3 Cl3A 102.63(6)
O1A Zr3 Cl3A 90.00(5)
N1A Zr3 Cl2A 90.00(6)
N2A Zr3 Cl2A 90.43(6)
O1A Zr3 Cl2A 79.71(5)
Cl3A Zr3 Cl2A 161.31(3)
N1A Zr3 Cl1A 164.90(6)
N2A Zr3 Cl1A 105.09(6)
O1A Zr3 Cl1A 84.60(5)
Cl3A Zr3 Cl1A 87.26(3)
Cl2A Zr3 Cl1A 76.34(2)
N4A Zr4 N3A 81.18(9)
N4A Zr4 O2A 87.51(8)
N3A Zr4 O2A 164.83(8)
N4A Zr4 Cl4A 104.04(7)
N3A Zr4 Cl4A 102.46(7)
O2A Zr4 Cl4A 90.03(5)
N4A Zr4 Cl1A 90.79(7)
N3A Zr4 Cl1A 90.28(6)
O2A Zr4 Cl1A 79.73(5)
Cl4A Zr4 Cl1A 161.65(3)
N4A Zr4 Cl2A 166.28(7)
N3A Zr4 Cl2A 104.03(7)
O2A Zr4 Cl2A 84.89(5)
Cl4A Zr4 Cl2A 87.39(3)
Cl1A Zr4 Cl2A 76.64(2)
Zr4 Cl1A Zr3 103.44(2)
Zr4 Cl2A Zr3 103.53(2)
C29A O1A C32A 106.6(2)
C29A O1A Zr3 123.90(19)
C32A O1A Zr3 127.86(16)
C33A O2A C36A 107.1(2)
C33A O2A Zr4 123.84(18)
C36A O2A Zr4 127.17(16)
C3A N1A C1A 116.7(2)
C3A N1A Zr3 131.59(18)
C1A N1A Zr3 109.32(16)
C9A N2A C2A 115.7(2)
C9A N2A Zr3 131.68(18)
C2A N2A Zr3 112.47(16)
C17A N3A C15A 115.8(2)
C17A N3A Zr4 131.69(19)
C15A N3A Zr4 112.54(17)
C23A N4A C16A 116.7(2)
C23A N4A Zr4 131.51(19)
C16A N4A Zr4 109.78(17)
N1A C1A C2A 110.7(2)
N2A C2A C1A 112.2(2)
C8A C3A C4A 118.2(3)
C8A C3A N1A 123.2(3)
C4A C3A N1A 118.5(3)
C5A C4A C3A 120.2(3)
C6A C5A C4A 121.3(3)
C5A C6A C7A 119.0(3)
C6A C7A C8A 120.7(3)
C7A C8A C3A 120.6(3)
C14A C9A C10A 117.1(3)
C14A C9A N2A 119.7(2)
C10A C9A N2A 123.1(3)
C11A C10A C9A 120.2(3)
C12A C11A C10A 121.5(3)
C13A C12A C11A 118.8(3)
C12A C13A C14A 120.6(3)
C13A C14A C9A 121.7(3)
N3A C15A C16A 112.9(2)
N4A C16A C15A 111.9(2)
C22A C17A C18A 116.5(3)
C22A C17A N3A 119.8(3)
C18A C17A N3A 123.7(3)
C19A C18A C17A 121.0(3)
C20A C19A C18A 121.2(3)
C19A C20A C21A 119.3(3)
C20A C21A C22A 120.0(3)
C21A C22A C17A 121.9(3)
C24A C23A C28A 118.0(3)
C24A C23A N4A 122.9(3)
C28A C23A N4A 119.1(3)
C25A C24A C23A 119.9(4)
C26A C25A C24A 121.6(4)
C25A C26A C27A 118.8(4)
C26A C27A C28A 121.2(4)
C27A C28A C23A 120.5(3)
C30A C29A O1A 107.1(3)
C29A C30A C31A 108.0(3)
C32A C31A C30A 104.0(3)
O1A C32A C31A 104.5(2)
C34A C33A O2A 105.5(3)
C33A C34A C35A 108.2(3)
C36A C35A C34A 105.2(3)
O2A C36A C35A 104.9(2)
Cl6A C37A Cl5A 110.8(3)

loop_
_geom_bond_atom_site_label_1
_geom_bond_atom_site_label_2
_geom_bond_distance
Zr1 N2 2.046(2)
Zr1 N1 2.073(2)
Zr1 O1 2.2827(18)
Zr1 Cl3 2.4345(7)
Zr1 Cl1 2.6217(7)
Zr1 Cl2 2.6426(7)
Zr2 N3 2.050(2)
Zr2 N4 2.071(2)
Zr2 O2 2.2809(17)
Zr2 Cl4 2.4303(7)
Zr2 Cl1 2.6147(7)
Zr2 Cl2 2.6433(7)
Cl5 C37 1.743(4)
Cl6 C37 1.747(4)
O1 C32 1.470(3)
O1 C29 1.470(3)
O2 C33 1.465(3)
O2 C36 1.472(3)
N1 C3 1.410(3)
N1 C1 1.478(3)
N2 C9 1.410(3)
N2 C2 1.476(3)
N3 C17 1.406(3)
N3 C15 1.480(3)
N4 C23 1.408(3)
N4 C16 1.475(3)
C1 C2 1.523(4)
C3 C4 1.399(4)
C3 C8 1.404(4)
C4 C5 1.368(4)
C5 C6 1.385(4)
C6 C7 1.371(5)
C7 C8 1.386(4)
C9 C14 1.389(4)
C9 C10 1.397(4)
C10 C11 1.374(4)
C11 C12 1.388(4)
C12 C13 1.379(4)
C13 C14 1.382(4)
C15 C16 1.526(4)
C17 C22 1.396(4)
C17 C18 1.397(3)
C18 C19 1.389(4)
C19 C20 1.374(4)
C20 C21 1.386(4)
C21 C22 1.377(4)
C23 C28 1.398(4)
C23 C24 1.400(4)
C24 C25 1.384(4)
C25 C26 1.381(4)
C26 C27 1.370(4)
C27 C28 1.384(4)
C29 C30 1.487(4)
C30 C31 1.510(5)
C31 C32 1.509(4)
C33 C34 1.485(4)
C34 C35 1.506(5)
C35 C36 1.505(4)
Zr3 N1A 2.040(2)
Zr3 N2A 2.071(2)
Zr3 O1A 2.2713(18)
Zr3 Cl3A 2.4195(8)
Zr3 Cl2A 2.6488(7)
Zr3 Cl1A 2.6534(7)
Zr4 N4A 2.050(2)
Zr4 N3A 2.067(2)
Zr4 O2A 2.2717(18)
Zr4 Cl4A 2.4280(8)
Zr4 Cl1A 2.6417(7)
Zr4 Cl2A 2.6432(7)
Cl5A C37A 1.847(5)
Cl6A C37A 1.710(5)
O1A C29A 1.455(4)
O1A C32A 1.473(3)
O2A C33A 1.458(4)
O2A C36A 1.475(3)
N1A C3A 1.417(3)
N1A C1A 1.482(3)
N2A C9A 1.409(3)
N2A C2A 1.477(3)
N3A C17A 1.407(3)
N3A C15A 1.466(3)
N4A C23A 1.417(4)
N4A C16A 1.470(3)
C1A C2A 1.532(4)
C3A C8A 1.391(4)
C3A C4A 1.396(4)
C4A C5A 1.386(4)
C5A C6A 1.368(5)
C6A C7A 1.380(5)
C7A C8A 1.386(4)
C9A C14A 1.397(4)
C9A C10A 1.407(4)
C10A C11A 1.390(4)
C11A C12A 1.378(5)
C12A C13A 1.377(4)
C13A C14A 1.384(4)
C15A C16A 1.520(4)
C17A C22A 1.400(4)
C17A C18A 1.402(4)
C18A C19A 1.388(4)
C19A C20A 1.362(5)
C20A C21A 1.382(5)
C21A C22A 1.384(4)
C23A C24A 1.394(4)
C23A C28A 1.396(4)
C24A C25A 1.393(5)
C25A C26A 1.364(6)
C26A C27A 1.370(5)
C27A C28A 1.385(4)
C29A C30A 1.450(5)
C30A C31A 1.517(5)
C31A C32A 1.508(4)
C33A C34A 1.458(5)
C34A C35A 1.509(5)
C35A C36A 1.505(4)
